data_2101316
loop_
_publ_author_name
'Marsh, R. E.'
'Bernal, I.'

_publ_section_title
;
 More space-group changes
;
_journal_issue 3
_journal_name_full 'Acta Crystallographica Section B'
_journal_page_first 300
_journal_page_last 307
_journal_paper_doi 10.1107/S0108768194011857
_journal_volume 51
_journal_year 1995
_chemical_formula_sum 'Cs6 O36 W11'
_symmetry_cell_setting hexagonal
_symmetry_space_group_name_Hall '-R 3 2"c'
_symmetry_space_group_name_H-M 'R -3 c :H'
_cell_angle_alpha 90
_cell_angle_beta 90
_cell_angle_gamma 120
_cell_formula_units_Z 6
_cell_length_a 7.261
_cell_length_b 7.261
_cell_length_c 110.58
_cell_volume 5048.939
_diffrn_radiation_type Mo
_diffrn_radiation_wavelength 0.71073
_cod_data_source_file cr0484.cif
_cod_data_source_block cr0484k
_cod_original_sg_symbol_H-M 'R -3 c {hexagonal axes}'
_cod_database_code 2101316

loop_
_atom_site_label
_atom_site_fract_x
_atom_site_fract_y
_atom_site_fract_z
_atom_site_U_iso_or_equiv
W(1) .5306(2) .0 .75 .0109(3)
W(2) .0 .0 .44461(2) .0109(3)
W(3) .4865(2) .4805(2) .138380(10) .0127(2)
Cs(1) .0 .0 .34300(3) .0302(6)
Cs(2) .0 .0 .38338(3) .0319(5)
Cs(3) .0 .0 .77106(3) .0269(5)
O(1) .201(4) .422(3) .09918(14) 1.2(3)*
O(2) .110(4) .247(3) .02735(15) 1.6(3)*
O(3) .463(4) .914(3) .11939(14) 1.3(3)*
O(4) .543(4) .062(3) .15346(15) 1.7(3)*
O(5) .465(4) .913(2) .07949(12) 0.7(2)*
O(6) .422(3) .197(4) .13361(13) 0.9(3)*
